data_7130609
loop_
_publ_author_name
'Kaliyamoorthy, Alagiri'
'Rayaroth, Amritha'
'Elikkottil, Afna'
'Chithra , M J'
'A. V. , Kalyanakrishnan'
'Reddy, Vennapusa Sivaranjana'

_publ_section_title
;
 Regioselective Allenylation and Propargylation of Various para-Quinone
 Methides Using Alkynyl Azaarenes as Pronucleophile
;
_journal_name_full 'Chemical Communications'
_journal_paper_doi 10.1039/D2CC03439E
_journal_year 2022
_chemical_formula_moiety 'C30 H35 N O'
_chemical_formula_sum 'C30 H35 N O'
_chemical_formula_weight 425.59
_space_group_crystal_system monoclinic
_space_group_IT_number 14
_space_group_name_Hall '-P 2ybc'
_space_group_name_H-M_alt 'P 1 21/c 1'
_atom_sites_solution_hydrogens mixed
_audit_creation_method SHELXL-2018/3
_audit_update_record
;
2022-05-14 deposited with the CCDC.	2022-08-26 downloaded from the CCDC.
;
_cell_angle_alpha 90
_cell_angle_beta 107.437(3)
_cell_angle_gamma 90
_cell_formula_units_Z 4
_cell_length_a 11.4653(8)
_cell_length_b 17.7458(13)
_cell_length_c 12.8064(10)
_cell_measurement_reflns_used 4869
_cell_measurement_temperature 296(2)
_cell_measurement_theta_max 22.99
_cell_measurement_theta_min 2.19
_cell_volume 2485.9(3)
_computing_cell_refinement 'APEX3/SAINT (Bruker, 2016)'
_computing_data_collection 'APEX3 (Bruker, 2016)'
_computing_data_reduction 'SAINT/XPREP (Bruker, 2016)'
_computing_molecular_graphics 'ORTEP3- 2014.1(Farrugia, 1997) '
_computing_publication_material 'SHELXL-2018/3 (Sheldrick, 2018)'
_computing_structure_refinement 'SHELXL-2018/3 (Sheldrick, 2018)'
_computing_structure_solution 'SHELXT 2018/2 (Sheldrick, 2018)'
_diffrn_ambient_temperature 296(2)
_diffrn_detector_area_resol_mean 0
_diffrn_measured_fraction_theta_full 0.999
_diffrn_measured_fraction_theta_max 0.999
_diffrn_measurement_device_type 'Bruker KAPPA APEX-II CCD'
_diffrn_measurement_method '\f and \w scans'
_diffrn_radiation_type MoK\a
_diffrn_radiation_wavelength 0.71073
_diffrn_reflns_av_R_equivalents 0.0475
_diffrn_reflns_av_unetI/netI 0.0348
_diffrn_reflns_Laue_measured_fraction_full 0.999
_diffrn_reflns_Laue_measured_fraction_max 0.999
_diffrn_reflns_limit_h_max 12
_diffrn_reflns_limit_h_min -13
_diffrn_reflns_limit_k_max 21
_diffrn_reflns_limit_k_min -21
_diffrn_reflns_limit_l_max 15
_diffrn_reflns_limit_l_min -15
_diffrn_reflns_number 29393
_diffrn_reflns_point_group_measured_fraction_full 0.999
_diffrn_reflns_point_group_measured_fraction_max 0.999
_diffrn_reflns_theta_full 24.999
_diffrn_reflns_theta_max 24.999
_diffrn_reflns_theta_min 2.295
_diffrn_source 'sealed tube'
_exptl_absorpt_coefficient_mu 0.067
_exptl_absorpt_correction_T_max 0.997
_exptl_absorpt_correction_T_min 0.994
_exptl_absorpt_correction_type multi-scan
_exptl_absorpt_process_details 'SADABS (Bruker, 2016)'
_exptl_crystal_colour colourless
_exptl_crystal_density_diffrn 1.137
_exptl_crystal_density_meas 1.136
_exptl_crystal_density_method NONE
_exptl_crystal_description block
_exptl_crystal_F_000 920
_exptl_crystal_size_max 0.090
_exptl_crystal_size_mid 0.060
_exptl_crystal_size_min 0.045
_refine_diff_density_max 0.195
_refine_diff_density_min -0.146
_refine_diff_density_rms 0.032
_refine_ls_extinction_method none
_refine_ls_goodness_of_fit_ref 1.016
_refine_ls_hydrogen_treatment mixed
_refine_ls_matrix_type full
_refine_ls_number_parameters 305
_refine_ls_number_reflns 4372
_refine_ls_number_restraints 2
_refine_ls_restrained_S_all 1.015
_refine_ls_R_factor_all 0.0721
_refine_ls_R_factor_gt 0.0427
_refine_ls_shift/su_max 0.003
_refine_ls_shift/su_mean 0.000
_refine_ls_structure_factor_coef Fsqd
_refine_ls_weighting_details 'w=1/[\s^2^(Fo^2^)+(0.0388P)^2^+0.8680P] where P=(Fo^2^+2Fc^2^)/3'
_refine_ls_weighting_scheme calc
_refine_ls_wR_factor_gt 0.0954
_refine_ls_wR_factor_ref 0.1114
_reflns_Friedel_coverage 0.000
_reflns_number_gt 3016
_reflns_number_total 4372
_reflns_threshold_expression 'I > 2\s(I)'
_cod_data_source_file d2cc03439e2.cif
_cod_data_source_block shelx
_cod_original_sg_symbol_H-M 'P 21/c'
_cod_database_code 7130609
_shelx_shelxl_version_number 2018/3
_shelx_space_group_comment
;
The symmetry employed for this shelxl refinement is uniquely defined
by the following loop, which should always be used as a source of
symmetry information in preference to the above space-group names.
They are only intended as comments.
;
_shelx_estimated_absorpt_t_min 0.994
_shelx_estimated_absorpt_t_max 0.997

loop_
_space_group_symop_operation_xyz
'x, y, z'
'-x, y+1/2, -z+1/2'
'-x, -y, -z'
'x, -y-1/2, z-1/2'

loop_
_atom_site_label
_atom_site_type_symbol
_atom_site_fract_x
_atom_site_fract_y
_atom_site_fract_z
_atom_site_U_iso_or_equiv
_atom_site_adp_type
_atom_site_occupancy
_atom_site_site_symmetry_order
_atom_site_calc_flag
_atom_site_refinement_flags_posn
_atom_site_refinement_flags_adp
_atom_site_refinement_flags_occupancy
_atom_site_disorder_assembly
_atom_site_disorder_group
C1 C 0.47034(15) 0.28598(10) 0.49842(13) 0.0327(4) Uani 1 1 d . . . . .
C2 C 0.39059(15) 0.27498(9) 0.39372(13) 0.0326(4) Uani 1 1 d . . . . .
H2 H 0.407972 0.237137 0.350398 0.039 Uiso 1 1 calc R U . . .
C3 C 0.28674(15) 0.31797(9) 0.35156(13) 0.0309(4) Uani 1 1 d . . . . .
C4 C 0.26145(15) 0.37382(9) 0.41718(13) 0.0342(4) Uani 1 1 d . . . . .
H4 H 0.190367 0.401980 0.390055 0.041 Uiso 1 1 calc R U . . .
C5 C 0.33747(15) 0.38970(9) 0.52173(13) 0.0334(4) Uani 1 1 d . . . . .
C6 C 0.44243(16) 0.34499(10) 0.55966(13) 0.0360(4) Uani 1 1 d . . . . .
C7 C 0.58500(16) 0.23624(10) 0.54264(15) 0.0405(4) Uani 1 1 d . . . . .
C8 C 0.58965(19) 0.17312(12) 0.46278(17) 0.0572(6) Uani 1 1 d . . . . .
H8A H 0.517993 0.142224 0.449965 0.086 Uiso 1 1 calc R U . . .
H8B H 0.661188 0.142883 0.493383 0.086 Uiso 1 1 calc R U . . .
H8C H 0.592678 0.194600 0.394847 0.086 Uiso 1 1 calc R U . . .
C9 C 0.70053(18) 0.28366(13) 0.55785(19) 0.0631(6) Uani 1 1 d . . . . .
H9A H 0.701455 0.324226 0.607687 0.095 Uiso 1 1 calc R U . . .
H9B H 0.771424 0.252607 0.586905 0.095 Uiso 1 1 calc R U . . .
H9C H 0.701125 0.303882 0.488476 0.095 Uiso 1 1 calc R U . . .
C10 C 0.5863(2) 0.19715(13) 0.65046(17) 0.0628(6) Uani 1 1 d . . . . .
H10A H 0.593701 0.234436 0.706397 0.094 Uiso 1 1 calc R U . . .
H10B H 0.654382 0.163121 0.672345 0.094 Uiso 1 1 calc R U . . .
H10C H 0.511605 0.169564 0.639794 0.094 Uiso 1 1 calc R U . . .
C11 C 0.30910(17) 0.45517(10) 0.58893(14) 0.0407(4) Uani 1 1 d . . . . .
C12 C 0.4069(2) 0.51660(12) 0.60488(19) 0.0651(6) Uani 1 1 d . . . . .
H12A H 0.485619 0.495744 0.642136 0.098 Uiso 1 1 calc R U . . .
H12B H 0.389003 0.556912 0.647687 0.098 Uiso 1 1 calc R U . . .
H12C H 0.407235 0.535621 0.534798 0.098 Uiso 1 1 calc R U . . .
C13 C 0.3021(2) 0.42823(13) 0.70061(17) 0.0642(6) Uani 1 1 d . . . . .
H13A H 0.377956 0.404738 0.740000 0.096 Uiso 1 1 calc R U . . .
H13B H 0.287282 0.470546 0.741579 0.096 Uiso 1 1 calc R U . . .
H13C H 0.236701 0.392524 0.690197 0.096 Uiso 1 1 calc R U . . .
C14 C 0.1860(2) 0.49175(14) 0.5311(2) 0.0746(7) Uani 1 1 d . . . . .
H14A H 0.186209 0.509554 0.460394 0.112 Uiso 1 1 calc R U . . .
H14B H 0.121877 0.455326 0.522627 0.112 Uiso 1 1 calc R U . . .
H14C H 0.172458 0.533347 0.574008 0.112 Uiso 1 1 calc R U . . .
C15 C 0.20900(15) 0.30779(9) 0.23314(13) 0.0328(4) Uani 1 1 d . . . . .
H15 H 0.225077 0.256677 0.211958 0.039 Uiso 1 1 calc R U . . .
C16 C 0.24527(15) 0.36118(10) 0.15508(13) 0.0339(4) Uani 1 1 d . . . . .
C17 C 0.22618(18) 0.33960(11) 0.04709(15) 0.0465(5) Uani 1 1 d . . . . .
H17 H 0.191552 0.292810 0.023824 0.056 Uiso 1 1 calc R U . . .
C18 C 0.2575(2) 0.38618(13) -0.02635(16) 0.0554(6) Uani 1 1 d . . . . .
H18 H 0.243349 0.370806 -0.098515 0.067 Uiso 1 1 calc R U . . .
C19 C 0.3095(2) 0.45495(13) 0.00655(17) 0.0553(6) Uani 1 1 d . . . . .
H19 H 0.330916 0.486278 -0.042972 0.066 Uiso 1 1 calc R U . . .
C20 C 0.3298(2) 0.47749(12) 0.11317(17) 0.0601(6) Uani 1 1 d . . . . .
H20 H 0.365413 0.524099 0.136057 0.072 Uiso 1 1 calc R U . . .
C21 C 0.29742(19) 0.43086(11) 0.18646(16) 0.0497(5) Uani 1 1 d . . . . .
H21 H 0.311029 0.446789 0.258317 0.060 Uiso 1 1 calc R U . . .
C22 C 0.07232(15) 0.31158(10) 0.22038(14) 0.0345(4) Uani 1 1 d . . . . .
C23 C 0.00444(16) 0.36913(10) 0.17743(16) 0.0437(5) Uani 1 1 d . . . . .
C24 C -0.0647(2) 0.42538(14) 0.1339(3) 0.0701(7) Uani 1 1 d D . . . .
C25 C 0.01630(16) 0.24371(10) 0.25518(14) 0.0373(4) Uani 1 1 d . . . . .
C26 C -0.04832(18) 0.24631(12) 0.33174(16) 0.0490(5) Uani 1 1 d . . . . .
C27 C -0.0974(2) 0.17913(14) 0.3534(2) 0.0651(6) Uani 1 1 d . . . . .
H27 H -0.140667 0.178222 0.404272 0.078 Uiso 1 1 calc R U . . .
C28 C -0.0835(2) 0.11435(14) 0.3018(2) 0.0681(7) Uani 1 1 d . . . . .
H28 H -0.117817 0.069407 0.315804 0.082 Uiso 1 1 calc R U . . .
C29 C -0.0179(2) 0.11706(12) 0.22872(19) 0.0585(6) Uani 1 1 d . . . . .
H29 H -0.007948 0.072705 0.193679 0.070 Uiso 1 1 calc R U . . .
C30 C -0.0630(2) 0.31701(14) 0.3906(2) 0.0741(7) Uani 1 1 d . . . . .
H30A H -0.131126 0.345339 0.346058 0.111 Uiso 1 1 calc R U . . .
H30B H 0.010058 0.346766 0.404883 0.111 Uiso 1 1 calc R U . . .
H30C H -0.077237 0.304213 0.458589 0.111 Uiso 1 1 calc R U . . .
N1 N 0.03253(14) 0.17978(9) 0.20501(13) 0.0455(4) Uani 1 1 d . . . . .
O1 O 0.52068(15) 0.36185(9) 0.66218(11) 0.0596(4) Uani 1 1 d . . . . .
H24A H -0.081(2) 0.4644(12) 0.1805(18) 0.088(8) Uiso 1 1 d D . . . .
H24B H -0.103(2) 0.4288(15) 0.0565(15) 0.104(10) Uiso 1 1 d D . . . .
H1 H 0.581(4) 0.341(2) 0.679(3) 0.182(19) Uiso 1 1 d . . . . .

loop_
_atom_site_aniso_label
_atom_site_aniso_U_11
_atom_site_aniso_U_22
_atom_site_aniso_U_33
_atom_site_aniso_U_23
_atom_site_aniso_U_13
_atom_site_aniso_U_12
C1 0.0286(9) 0.0376(10) 0.0314(9) 0.0030(8) 0.0083(7) 0.0009(8)
C2 0.0323(10) 0.0338(9) 0.0328(9) -0.0006(8) 0.0113(8) 0.0019(8)
C3 0.0280(9) 0.0331(9) 0.0307(9) 0.0008(7) 0.0072(7) -0.0009(7)
C4 0.0304(9) 0.0366(10) 0.0348(10) 0.0015(8) 0.0084(8) 0.0052(8)
C5 0.0351(10) 0.0346(10) 0.0310(9) -0.0014(8) 0.0106(8) -0.0014(8)
C6 0.0341(10) 0.0448(11) 0.0255(9) -0.0004(8) 0.0036(8) -0.0013(8)
C7 0.0322(10) 0.0470(11) 0.0391(10) 0.0030(9) 0.0056(8) 0.0068(8)
C8 0.0484(13) 0.0593(13) 0.0576(13) -0.0035(11) 0.0065(10) 0.0219(11)
C9 0.0350(12) 0.0728(15) 0.0761(16) 0.0022(13) 0.0085(11) 0.0032(11)
C10 0.0611(14) 0.0698(15) 0.0524(13) 0.0195(11) 0.0090(11) 0.0190(12)
C11 0.0464(12) 0.0404(10) 0.0365(10) -0.0050(8) 0.0142(9) 0.0016(9)
C12 0.0808(17) 0.0485(13) 0.0711(15) -0.0133(11) 0.0302(13) -0.0125(12)
C13 0.0865(17) 0.0658(15) 0.0528(13) -0.0050(11) 0.0399(13) 0.0034(13)
C14 0.0744(17) 0.0704(16) 0.0704(16) -0.0253(13) 0.0087(13) 0.0296(13)
C15 0.0302(10) 0.0331(9) 0.0326(9) -0.0031(8) 0.0058(7) 0.0031(7)
C16 0.0282(9) 0.0396(10) 0.0313(9) -0.0002(8) 0.0052(7) 0.0041(8)
C17 0.0495(12) 0.0526(12) 0.0357(10) -0.0043(9) 0.0101(9) -0.0040(10)
C18 0.0623(14) 0.0709(15) 0.0342(11) 0.0039(11) 0.0162(10) 0.0091(12)
C19 0.0601(14) 0.0614(14) 0.0483(13) 0.0183(11) 0.0221(11) 0.0090(11)
C20 0.0754(16) 0.0502(13) 0.0536(13) 0.0053(11) 0.0175(12) -0.0135(11)
C21 0.0655(14) 0.0468(12) 0.0361(11) -0.0030(9) 0.0143(10) -0.0100(10)
C22 0.0314(10) 0.0363(10) 0.0325(9) -0.0056(8) 0.0046(8) -0.0009(8)
C23 0.0319(10) 0.0399(11) 0.0546(12) -0.0038(9) 0.0061(9) -0.0006(9)
C24 0.0551(15) 0.0482(14) 0.095(2) 0.0002(15) 0.0046(14) 0.0106(12)
C25 0.0299(10) 0.0433(11) 0.0353(10) 0.0017(8) 0.0045(8) 0.0022(8)
C26 0.0401(12) 0.0594(13) 0.0483(12) 0.0009(10) 0.0145(10) -0.0006(10)
C27 0.0567(15) 0.0754(17) 0.0718(16) 0.0165(13) 0.0322(12) -0.0015(13)
C28 0.0581(15) 0.0566(15) 0.0909(18) 0.0192(14) 0.0241(14) -0.0085(12)
C29 0.0554(14) 0.0421(12) 0.0747(16) 0.0011(11) 0.0144(12) -0.0053(11)
C30 0.0763(17) 0.0864(18) 0.0749(17) -0.0187(14) 0.0459(14) -0.0055(14)
N1 0.0428(10) 0.0390(9) 0.0529(10) -0.0027(8) 0.0117(8) -0.0029(8)
O1 0.0543(10) 0.0754(11) 0.0357(8) -0.0148(7) -0.0069(7) 0.0133(8)

loop_
_atom_type_symbol
_atom_type_description
_atom_type_scat_dispersion_real
_atom_type_scat_dispersion_imag
_atom_type_scat_source
C C 0.0033 0.0016 'International Tables Vol C Tables 4.2.6.8 and 6.1.1.4'
H H 0.0000 0.0000 'International Tables Vol C Tables 4.2.6.8 and 6.1.1.4'
N N 0.0061 0.0033 'International Tables Vol C Tables 4.2.6.8 and 6.1.1.4'
O O 0.0106 0.0060 'International Tables Vol C Tables 4.2.6.8 and 6.1.1.4'

loop_
_geom_angle_atom_site_label_1
_geom_angle_atom_site_label_2
_geom_angle_atom_site_label_3
_geom_angle
_geom_angle_site_symmetry_1
_geom_angle_site_symmetry_3
_geom_angle_publ_flag
C2 C1 C6 116.71(15) . . ?
C2 C1 C7 120.98(15) . . ?
C6 C1 C7 122.29(15) . . ?
C3 C2 C1 122.68(16) . . ?
C2 C3 C4 118.09(15) . . ?
C2 C3 C15 120.20(15) . . ?
C4 C3 C15 121.52(15) . . ?
C3 C4 C5 123.00(16) . . ?
C4 C5 C6 116.39(15) . . ?
C4 C5 C11 121.04(15) . . ?
C6 C5 C11 122.52(15) . . ?
O1 C6 C5 116.87(16) . . ?
O1 C6 C1 120.06(16) . . ?
C5 C6 C1 123.06(15) . . ?
C8 C7 C9 106.59(16) . . ?
C8 C7 C10 106.06(16) . . ?
C9 C7 C10 110.95(17) . . ?
C8 C7 C1 111.74(15) . . ?
C9 C7 C1 109.97(15) . . ?
C10 C7 C1 111.38(15) . . ?
C14 C11 C13 106.59(17) . . ?
C14 C11 C12 107.15(18) . . ?
C13 C11 C12 109.76(17) . . ?
C14 C11 C5 111.68(15) . . ?
C13 C11 C5 111.45(15) . . ?
C12 C11 C5 110.06(15) . . ?
C3 C15 C16 112.75(14) . . ?
C3 C15 C22 112.15(13) . . ?
C16 C15 C22 112.06(14) . . ?
C21 C16 C17 117.56(17) . . ?
C21 C16 C15 123.09(15) . . ?
C17 C16 C15 119.34(16) . . ?
C18 C17 C16 121.27(19) . . ?
C19 C18 C17 120.23(19) . . ?
C18 C19 C20 119.63(19) . . ?
C19 C20 C21 120.0(2) . . ?
C16 C21 C20 121.30(18) . . ?
C23 C22 C25 120.15(16) . . ?
C23 C22 C15 122.96(16) . . ?
C25 C22 C15 116.84(14) . . ?
C24 C23 C22 178.9(2) . . ?
N1 C25 C26 122.85(17) . . ?
N1 C25 C22 113.85(15) . . ?
C26 C25 C22 123.30(17) . . ?
C27 C26 C25 116.51(19) . . ?
C27 C26 C30 120.51(19) . . ?
C25 C26 C30 122.97(19) . . ?
C28 C27 C26 121.2(2) . . ?
C27 C28 C29 118.2(2) . . ?
N1 C29 C28 123.5(2) . . ?
C29 N1 C25 117.72(17) . . ?

loop_
_geom_bond_atom_site_label_1
_geom_bond_atom_site_label_2
_geom_bond_distance
_geom_bond_site_symmetry_2
_geom_bond_publ_flag
C1 C2 1.392(2) . ?
C1 C6 1.402(2) . ?
C1 C7 1.543(2) . ?
C2 C3 1.381(2) . ?
C3 C4 1.385(2) . ?
C3 C15 1.522(2) . ?
C4 C5 1.390(2) . ?
C5 C6 1.401(2) . ?
C5 C11 1.537(2) . ?
C6 O1 1.383(2) . ?
C7 C8 1.528(3) . ?
C7 C9 1.532(3) . ?
C7 C10 1.541(3) . ?
C11 C14 1.529(3) . ?
C11 C13 1.533(3) . ?
C11 C12 1.533(3) . ?
C15 C16 1.523(2) . ?
C15 C22 1.528(2) . ?
C16 C21 1.380(2) . ?
C16 C17 1.388(2) . ?
C17 C18 1.378(3) . ?
C18 C19 1.368(3) . ?
C19 C20 1.374(3) . ?
C20 C21 1.383(3) . ?
C22 C23 1.302(2) . ?
C22 C25 1.494(2) . ?
C23 C24 1.292(3) . ?
C25 N1 1.344(2) . ?
C25 C26 1.396(3) . ?
C26 C27 1.381(3) . ?
C26 C30 1.499(3) . ?
C27 C28 1.359(3) . ?
C28 C29 1.366(3) . ?
C29 N1 1.331(2) . ?

loop_
_geom_torsion_atom_site_label_1
_geom_torsion_atom_site_label_2
_geom_torsion_atom_site_label_3
_geom_torsion_atom_site_label_4
_geom_torsion
_geom_torsion_site_symmetry_1
_geom_torsion_site_symmetry_2
_geom_torsion_site_symmetry_3
_geom_torsion_site_symmetry_4
_geom_torsion_publ_flag
C6 C1 C2 C3 -1.7(2) . . . . ?
C7 C1 C2 C3 179.57(15) . . . . ?
C1 C2 C3 C4 -0.4(2) . . . . ?
C1 C2 C3 C15 174.71(15) . . . . ?
C2 C3 C4 C5 1.9(2) . . . . ?
C15 C3 C4 C5 -173.20(16) . . . . ?
C3 C4 C5 C6 -1.0(2) . . . . ?
C3 C4 C5 C11 176.57(16) . . . . ?
C4 C5 C6 O1 178.02(16) . . . . ?
C11 C5 C6 O1 0.5(2) . . . . ?
C4 C5 C6 C1 -1.4(3) . . . . ?
C11 C5 C6 C1 -178.89(16) . . . . ?
C2 C1 C6 O1 -176.69(16) . . . . ?
C7 C1 C6 O1 2.0(3) . . . . ?
C2 C1 C6 C5 2.7(3) . . . . ?
C7 C1 C6 C5 -178.64(16) . . . . ?
C2 C1 C7 C8 -5.0(2) . . . . ?
C6 C1 C7 C8 176.41(17) . . . . ?
C2 C1 C7 C9 113.18(19) . . . . ?
C6 C1 C7 C9 -65.4(2) . . . . ?
C2 C1 C7 C10 -123.40(18) . . . . ?
C6 C1 C7 C10 58.0(2) . . . . ?
C4 C5 C11 C14 5.6(2) . . . . ?
C6 C5 C11 C14 -176.99(18) . . . . ?
C4 C5 C11 C13 124.70(19) . . . . ?
C6 C5 C11 C13 -57.9(2) . . . . ?
C4 C5 C11 C12 -113.28(19) . . . . ?
C6 C5 C11 C12 64.1(2) . . . . ?
C2 C3 C15 C16 -92.35(18) . . . . ?
C4 C3 C15 C16 82.61(19) . . . . ?
C2 C3 C15 C22 140.02(16) . . . . ?
C4 C3 C15 C22 -45.0(2) . . . . ?
C3 C15 C16 C21 -28.2(2) . . . . ?
C22 C15 C16 C21 99.5(2) . . . . ?
C3 C15 C16 C17 151.52(16) . . . . ?
C22 C15 C16 C17 -80.8(2) . . . . ?
C21 C16 C17 C18 -0.3(3) . . . . ?
C15 C16 C17 C18 179.94(17) . . . . ?
C16 C17 C18 C19 0.5(3) . . . . ?
C17 C18 C19 C20 -0.2(3) . . . . ?
C18 C19 C20 C21 -0.2(3) . . . . ?
C17 C16 C21 C20 -0.2(3) . . . . ?
C15 C16 C21 C20 179.55(18) . . . . ?
C19 C20 C21 C16 0.5(3) . . . . ?
C3 C15 C22 C23 106.47(19) . . . . ?
C16 C15 C22 C23 -21.5(2) . . . . ?
C3 C15 C22 C25 -76.27(18) . . . . ?
C16 C15 C22 C25 155.74(14) . . . . ?
C23 C22 C25 N1 121.06(19) . . . . ?
C15 C22 C25 N1 -56.3(2) . . . . ?
C23 C22 C25 C26 -58.2(3) . . . . ?
C15 C22 C25 C26 124.46(18) . . . . ?
N1 C25 C26 C27 -0.8(3) . . . . ?
C22 C25 C26 C27 178.41(18) . . . . ?
N1 C25 C26 C30 177.88(19) . . . . ?
C22 C25 C26 C30 -2.9(3) . . . . ?
C25 C26 C27 C28 -0.4(3) . . . . ?
C30 C26 C27 C28 -179.1(2) . . . . ?
C26 C27 C28 C29 1.0(4) . . . . ?
C27 C28 C29 N1 -0.4(4) . . . . ?
C28 C29 N1 C25 -0.8(3) . . . . ?
C26 C25 N1 C29 1.4(3) . . . . ?
C22 C25 N1 C29 -177.89(16) . . . . ?
